data_7060813
loop_
_publ_author_name
'Chung, Duy T. M.'
'Tran, Phuong Vy'
'Chau Nguyen, Khiem'
'Wang, Pengzhi'
'Lindsey, Jonathan S.'

_publ_section_title
;
 Synthesis of model bacteriochlorophylls containing substituents of native
 rings A, C and E
;
_journal_issue 30
_journal_name_full 'New Journal of Chemistry'
_journal_page_first 13302
_journal_page_last 13316
_journal_paper_doi 10.1039/D1NJ02469H
_journal_volume 45
_journal_year 2021
_chemical_formula_moiety 'C6 H6 Br N O'
_chemical_formula_sum 'C6 H6 Br N O'
_chemical_formula_weight 188.03
_chemical_name_common DC-004
_space_group_crystal_system monoclinic
_space_group_IT_number 14
_space_group_name_Hall '-P 2ybc'
_space_group_name_H-M_alt 'P 1 21/c 1'
_atom_sites_solution_hydrogens mixed
_atom_sites_solution_primary dual
_atom_sites_solution_secondary difmap
_audit_update_record
;
2021-05-13 deposited with the CCDC.	2021-06-29 downloaded from the CCDC.
;
_cell_angle_alpha 90
_cell_angle_beta 90.408(2)
_cell_angle_gamma 90
_cell_formula_units_Z 8
_cell_length_a 11.2353(7)
_cell_length_b 7.3127(5)
_cell_length_c 15.8256(10)
_cell_measurement_reflns_used 9876
_cell_measurement_temperature 100.(2)
_cell_measurement_theta_max 72.9344
_cell_measurement_theta_min 5.5912
_cell_volume 1300.20(15)
_computing_cell_refinement 'SAINT V8.40A (Bruker AXS Inc., 2018)'
_computing_data_collection 'Bruker Instrument Service, BIS, v.6.2.10 (Bruker AXS Inc., 2018)'
_computing_data_reduction 'SAINT V8.40A (Bruker AXS Inc., 2018)'
_computing_molecular_graphics 'shelXle (C.B. Huebschle, rev 958)'
_computing_structure_refinement 'SHELXL-2018/3 (Sheldrick, 2018)'
_computing_structure_solution 'SHELXT 2014/5 (Sheldrick, 2014)'
_diffrn_ambient_temperature 100.(2)
_diffrn_detector_area_resol_mean 7.3910
_diffrn_measured_fraction_theta_full 0.988
_diffrn_measured_fraction_theta_max 0.988
_diffrn_measurement_device_type 'Bruker D8 VENTURE'
_diffrn_measurement_method 'phi and omega scans'
_diffrn_radiation_monochromator 'multilayer mirror'
_diffrn_radiation_type 'Cu K\a'
_diffrn_radiation_wavelength 1.54178
_diffrn_reflns_av_R_equivalents 0.0446
_diffrn_reflns_av_unetI/netI 0.0269
_diffrn_reflns_limit_h_max 13
_diffrn_reflns_limit_h_min -13
_diffrn_reflns_limit_k_max 9
_diffrn_reflns_limit_k_min -9
_diffrn_reflns_limit_l_max 18
_diffrn_reflns_limit_l_min -19
_diffrn_reflns_number 19445
_diffrn_reflns_theta_full 72.93
_diffrn_reflns_theta_max 72.93
_diffrn_reflns_theta_min 3.93
_diffrn_source 'microfocus sealed tube'
_diffrn_source_type 'Incoatec I\mS 3.0'
_exptl_absorpt_coefficient_mu 7.888
_exptl_absorpt_correction_T_max 0.68
_exptl_absorpt_correction_T_min 0.41
_exptl_absorpt_correction_type multi-scan
_exptl_absorpt_process_details
;
SADABS-2016/2 - Bruker AXS area detector scaling and absorption correction
(Bruker AXS Inc., 2016)
;
_exptl_crystal_colour colourless
_exptl_crystal_density_diffrn 1.921
_exptl_crystal_density_method 'not measured'
_exptl_crystal_description rod
_exptl_crystal_F_000 736
_exptl_crystal_size_max 0.232
_exptl_crystal_size_mid 0.066
_exptl_crystal_size_min 0.052
_refine_diff_density_max 1.004
_refine_diff_density_min -0.434
_refine_ls_extinction_method none
_refine_ls_goodness_of_fit_ref 1.202
_refine_ls_hydrogen_treatment mixed
_refine_ls_matrix_type full
_refine_ls_number_parameters 171
_refine_ls_number_reflns 2562
_refine_ls_number_restraints 3
_refine_ls_restrained_S_all 1.201
_refine_ls_R_factor_all 0.0323
_refine_ls_R_factor_gt 0.0320
_refine_ls_shift/su_max 0.001
_refine_ls_shift/su_mean 0.000
_refine_ls_structure_factor_coef Fsqd
_refine_ls_weighting_details 'w=1/[\s^2^(Fo^2^)+(0.0174P)^2^+5.1280P] where P=(Fo^2^+2Fc^2^)/3'
_refine_ls_weighting_scheme calc
_refine_ls_wR_factor_gt 0.0826
_refine_ls_wR_factor_ref 0.0828
_reflns_number_gt 2531
_reflns_number_total 2562
_reflns_threshold_expression 'I > 2\s(I)'
_cod_data_source_file d1nj02469h2.cif
_cod_data_source_block rs057
_cod_depositor_comments
;
The following automatic conversions were performed:

data item '_exptl_absorpt_correction_type' value 'Multi-Scan' was
changed to 'multi-scan' in accordance with the
/home/data/users/saulius/crontab/automatic-downloads/rss-feeds/RSC/lib/dictionaries/cif_core.dic
dictionary named 'cif_core.dic' version 2.4.2 last updated on
2011-04-26.

Automatic conversion script
Id: cif_fix_values 7556 2019-12-06 15:28:31Z antanas 

 Adding full bibliography for 7060813--7060817.cif.
;
_cod_database_code 7060813

loop_
_space_group_symop_operation_xyz
'x, y, z'
'-x, y+1/2, -z+1/2'
'-x, -y, -z'
'x, -y-1/2, z-1/2'

loop_
_atom_site_type_symbol
_atom_site_label
_atom_site_fract_x
_atom_site_fract_y
_atom_site_fract_z
_atom_site_U_iso_or_equiv
_atom_site_adp_type
_atom_site_calc_flag
_atom_site_refinement_flags_adp
_atom_site_refinement_flags_occupancy
_atom_site_refinement_flags_posn
_atom_site_occupancy
_atom_site_disorder_assembly
_atom_site_disorder_group
Br Br1_1 0.01127(3) 0.85143(5) 0.38442(2) 0.02104(13) Uani d . . . 1 . .
O O1_1 0.3160(2) 0.1667(4) 0.51914(16) 0.0225(5) Uani d . . . 1 . .
N N1_1 0.2672(3) 0.5569(4) 0.50150(18) 0.0166(6) Uani d . . D 1 . .
H H1_1 0.333(2) 0.553(6) 0.530(2) 0.02 Uiso d U . D 1 . .
C C1_1 0.2169(3) 0.7178(5) 0.4799(2) 0.0177(7) Uani d . . . 1 . .
H H1A_1 0.244059 0.835885 0.496009 0.021 Uiso calc U . R 1 . .
C C2_1 0.1185(3) 0.6794(5) 0.4301(2) 0.0180(7) Uani d . . . 1 . .
C C3_1 0.1087(3) 0.4898(5) 0.4196(2) 0.0168(7) Uani d . . . 1 . .
C C4_1 0.2037(3) 0.4153(5) 0.4653(2) 0.0170(7) Uani d . . . 1 . .
C C5_1 0.2332(3) 0.2277(5) 0.4767(2) 0.0197(7) Uani d . . . 1 . .
H H5_1 0.183962 0.141014 0.448539 0.024 Uiso calc U . R 1 . .
C C6_1 0.0150(3) 0.3907(5) 0.3695(2) 0.0192(7) Uani d . . . 1 . .
H H6A_1 0.021329 0.424334 0.309774 0.029 Uiso calc U . R 1 . .
H H6B_1 -0.063962 0.424599 0.390334 0.029 Uiso calc U . R 1 . .
H H6C_1 0.026328 0.258519 0.375698 0.029 Uiso calc U . R 1 . .
Br Br1_2 0.74440(3) -0.09463(5) 0.76141(2) 0.01978(12) Uani d . . . 1 . .
O O1_2 0.4753(2) 0.5988(3) 0.59987(16) 0.0201(5) Uani d . . . 1 . .
N N1_2 0.5177(3) 0.2090(4) 0.62180(18) 0.0166(6) Uani d . . D 1 . .
H H1_2 0.460(3) 0.235(6) 0.588(2) 0.02 Uiso d U . D 1 . .
C C1_2 0.5637(3) 0.0473(5) 0.6460(2) 0.0176(7) Uani d . . . 1 . .
H H1A_2 0.540344 -0.069624 0.625664 0.021 Uiso calc U . R 1 . .
C C2_2 0.6508(3) 0.0821(5) 0.7058(2) 0.0178(7) Uani d . . . 1 . .
C C3_2 0.6591(3) 0.2709(5) 0.7197(2) 0.0165(7) Uani d . . . 1 . .
C C4_2 0.5732(3) 0.3493(5) 0.6658(2) 0.0169(7) Uani d . . . 1 . .
C C5_2 0.5470(3) 0.5384(5) 0.6520(2) 0.0173(7) Uani d . . . 1 . .
H H5_2 0.58853 0.624878 0.685915 0.021 Uiso calc U . R 1 . .
C C6_2 0.7412(3) 0.3660(5) 0.7797(2) 0.0205(7) Uani d . . . 1 . .
H H6A_2 0.823786 0.340352 0.764193 0.031 Uiso calc U . R 1 . .
H H6B_2 0.726763 0.322159 0.837261 0.031 Uiso calc U . R 1 . .
H H6C_2 0.726925 0.498147 0.777155 0.031 Uiso calc U . R 1 . .

loop_
_atom_site_aniso_label
_atom_site_aniso_U_11
_atom_site_aniso_U_22
_atom_site_aniso_U_33
_atom_site_aniso_U_12
_atom_site_aniso_U_13
_atom_site_aniso_U_23
Br1_1 0.0219(2) 0.0164(2) 0.0247(2) 0.00082(14) -0.00504(14) 0.00282(13)
O1_1 0.0220(13) 0.0194(13) 0.0261(13) -0.0005(10) -0.0057(10) -0.0011(10)
N1_1 0.0144(14) 0.0184(15) 0.0169(13) -0.0044(11) -0.0020(11) -0.0004(11)
C1_1 0.0192(17) 0.0171(17) 0.0167(16) -0.0011(14) 0.0007(13) 0.0013(13)
C2_1 0.0195(17) 0.0184(17) 0.0162(16) 0.0020(13) 0.0014(13) 0.0016(13)
C3_1 0.0166(16) 0.0188(17) 0.0149(15) -0.0013(13) -0.0001(12) -0.0002(13)
C4_1 0.0156(16) 0.0171(17) 0.0185(16) -0.0035(13) -0.0004(13) -0.0001(13)
C5_1 0.0187(17) 0.0201(18) 0.0202(16) -0.0031(14) -0.0033(13) -0.0016(14)
C6_1 0.0199(17) 0.0143(16) 0.0233(17) 0.0022(14) -0.0070(13) -0.0002(13)
Br1_2 0.0185(2) 0.01431(19) 0.0265(2) 0.00015(13) -0.00519(14) 0.00140(13)
O1_2 0.0197(12) 0.0171(12) 0.0234(12) 0.0001(10) -0.0030(10) 0.0001(10)
N1_2 0.0131(14) 0.0158(14) 0.0209(14) -0.0010(11) -0.0042(11) -0.0003(11)
C1_2 0.0147(16) 0.0165(17) 0.0216(16) -0.0006(13) -0.0008(13) -0.0002(13)
C2_2 0.0149(16) 0.0186(17) 0.0200(16) 0.0014(13) 0.0013(13) 0.0016(13)
C3_2 0.0176(16) 0.0151(16) 0.0169(15) -0.0023(13) 0.0024(12) 0.0002(13)
C4_2 0.0170(16) 0.0172(17) 0.0164(15) -0.0018(13) 0.0012(12) -0.0022(13)
C5_2 0.0143(16) 0.0160(17) 0.0215(17) -0.0022(13) -0.0012(13) -0.0014(13)
C6_2 0.0215(18) 0.0167(17) 0.0233(17) -0.0001(14) -0.0047(14) 0.0004(14)

loop_
_atom_type_symbol
_atom_type_description
_atom_type_scat_dispersion_real
_atom_type_scat_dispersion_imag
_atom_type_scat_source
C C 0.0181 0.0091 'International Tables Vol C Tables 4.2.6.8 and 6.1.1.4'
H H 0.0000 0.0000 'International Tables Vol C Tables 4.2.6.8 and 6.1.1.4'
Br Br -0.6763 1.2805 'International Tables Vol C Tables 4.2.6.8 and 6.1.1.4'
N N 0.0311 0.0180 'International Tables Vol C Tables 4.2.6.8 and 6.1.1.4'
O O 0.0492 0.0322 'International Tables Vol C Tables 4.2.6.8 and 6.1.1.4'

loop_
_geom_angle_atom_site_label_1
_geom_angle_atom_site_label_2
_geom_angle_atom_site_label_3
_geom_angle_site_symmetry_1
_geom_angle_site_symmetry_3
_geom_angle
_geom_angle_publ_flag
C1_1 N1_1 C4_1 . . 109.6(3) ?
C1_1 N1_1 H1_1 . . 121.(3) ?
C4_1 N1_1 H1_1 . . 129.(3) ?
N1_1 C1_1 C2_1 . . 107.4(3) ?
N1_1 C1_1 H1A_1 . . 126.3 ?
C2_1 C1_1 H1A_1 . . 126.3 ?
C1_1 C2_1 C3_1 . . 109.3(3) ?
C1_1 C2_1 Br1_1 . . 126.2(3) ?
C3_1 C2_1 Br1_1 . . 124.5(3) ?
C4_1 C3_1 C2_1 . . 105.4(3) ?
C4_1 C3_1 C6_1 . . 128.1(3) ?
C2_1 C3_1 C6_1 . . 126.5(3) ?
N1_1 C4_1 C3_1 . . 108.3(3) ?
N1_1 C4_1 C5_1 . . 123.5(3) ?
C3_1 C4_1 C5_1 . . 128.2(3) ?
O1_1 C5_1 C4_1 . . 126.5(3) ?
O1_1 C5_1 H5_1 . . 116.7 ?
C4_1 C5_1 H5_1 . . 116.7 ?
C3_1 C6_1 H6A_1 . . 109.5 ?
C3_1 C6_1 H6B_1 . . 109.5 ?
H6A_1 C6_1 H6B_1 . . 109.5 ?
C3_1 C6_1 H6C_1 . . 109.5 ?
H6A_1 C6_1 H6C_1 . . 109.5 ?
H6B_1 C6_1 H6C_1 . . 109.5 ?
C1_2 N1_2 C4_2 . . 109.7(3) ?
C1_2 N1_2 H1_2 . . 131.(3) ?
C4_2 N1_2 H1_2 . . 119.(3) ?
N1_2 C1_2 C2_2 . . 107.6(3) ?
N1_2 C1_2 H1A_2 . . 126.2 ?
C2_2 C1_2 H1A_2 . . 126.2 ?
C1_2 C2_2 C3_2 . . 109.6(3) ?
C1_2 C2_2 Br1_2 . . 125.8(3) ?
C3_2 C2_2 Br1_2 . . 124.5(3) ?
C2_2 C3_2 C4_2 . . 105.1(3) ?
C2_2 C3_2 C6_2 . . 126.9(3) ?
C4_2 C3_2 C6_2 . . 128.0(3) ?
N1_2 C4_2 C3_2 . . 107.9(3) ?
N1_2 C4_2 C5_2 . . 123.2(3) ?
C3_2 C4_2 C5_2 . . 128.8(3) ?
O1_2 C5_2 C4_2 . . 125.6(3) ?
O1_2 C5_2 H5_2 . . 117.2 ?
C4_2 C5_2 H5_2 . . 117.2 ?
C3_2 C6_2 H6A_2 . . 109.5 ?
C3_2 C6_2 H6B_2 . . 109.5 ?
H6A_2 C6_2 H6B_2 . . 109.5 ?
C3_2 C6_2 H6C_2 . . 109.5 ?
H6A_2 C6_2 H6C_2 . . 109.5 ?
H6B_2 C6_2 H6C_2 . . 109.5 ?

loop_
_geom_bond_atom_site_label_1
_geom_bond_atom_site_label_2
_geom_bond_site_symmetry_2
_geom_bond_distance
_geom_bond_publ_flag
Br1_1 C2_1 . 1.883(4) ?
O1_1 C5_1 . 1.228(4) ?
N1_1 C1_1 . 1.348(5) ?
N1_1 C4_1 . 1.380(4) ?
N1_1 H1_1 . 0.858(16) ?
C1_1 C2_1 . 1.382(5) ?
C1_1 H1A_1 . 0.95 ?
C2_1 C3_1 . 1.400(5) ?
C3_1 C4_1 . 1.396(5) ?
C3_1 C6_1 . 1.500(5) ?
C4_1 C5_1 . 1.423(5) ?
C5_1 H5_1 . 0.95 ?
C6_1 H6A_1 . 0.98 ?
C6_1 H6B_1 . 0.98 ?
C6_1 H6C_1 . 0.98 ?
Br1_2 C2_2 . 1.881(4) ?
O1_2 C5_2 . 1.230(4) ?
N1_2 C1_2 . 1.345(5) ?
N1_2 C4_2 . 1.385(4) ?
N1_2 H1_2 . 0.861(16) ?
C1_2 C2_2 . 1.380(5) ?
C1_2 H1A_2 . 0.95 ?
C2_2 C3_2 . 1.401(5) ?
C3_2 C4_2 . 1.406(5) ?
C3_2 C6_2 . 1.491(5) ?
C4_2 C5_2 . 1.431(5) ?
C5_2 H5_2 . 0.95 ?
C6_2 H6A_2 . 0.98 ?
C6_2 H6B_2 . 0.98 ?
C6_2 H6C_2 . 0.98 ?

loop_
_geom_hbond_atom_site_label_D
_geom_hbond_atom_site_label_H
_geom_hbond_atom_site_label_A
_geom_hbond_site_symmetry_A
_geom_hbond_distance_DH
_geom_hbond_distance_HA
_geom_hbond_distance_DA
_geom_hbond_angle_DHA
_geom_hbond_publ_flag
N1_1 H1_1 O1_2 . 0.858(16) 1.972(19) 2.817(4) 168.(4) ?
N1_2 H1_2 O1_1 . 0.861(16) 2.00(3) 2.797(4) 153.(4) ?

loop_
_geom_torsion_atom_site_label_1
_geom_torsion_atom_site_label_2
_geom_torsion_atom_site_label_3
_geom_torsion_atom_site_label_4
_geom_torsion_site_symmetry_1
_geom_torsion_site_symmetry_2
_geom_torsion_site_symmetry_3
_geom_torsion_site_symmetry_4
_geom_torsion
_geom_torsion_publ_flag
C4_1 N1_1 C1_1 C2_1 . . . . 0.9(4) ?
N1_1 C1_1 C2_1 C3_1 . . . . -0.9(4) ?
N1_1 C1_1 C2_1 Br1_1 . . . . 178.1(2) ?
C1_1 C2_1 C3_1 C4_1 . . . . 0.5(4) ?
Br1_1 C2_1 C3_1 C4_1 . . . . -178.5(2) ?
C1_1 C2_1 C3_1 C6_1 . . . . -179.5(3) ?
Br1_1 C2_1 C3_1 C6_1 . . . . 1.6(5) ?
C1_1 N1_1 C4_1 C3_1 . . . . -0.6(4) ?
C1_1 N1_1 C4_1 C5_1 . . . . -179.3(3) ?
C2_1 C3_1 C4_1 N1_1 . . . . 0.0(4) ?
C6_1 C3_1 C4_1 N1_1 . . . . 180.0(3) ?
C2_1 C3_1 C4_1 C5_1 . . . . 178.7(3) ?
C6_1 C3_1 C4_1 C5_1 . . . . -1.3(6) ?
N1_1 C4_1 C5_1 O1_1 . . . . 0.5(6) ?
C3_1 C4_1 C5_1 O1_1 . . . . -178.0(3) ?
C4_2 N1_2 C1_2 C2_2 . . . . -0.6(4) ?
N1_2 C1_2 C2_2 C3_2 . . . . 0.4(4) ?
N1_2 C1_2 C2_2 Br1_2 . . . . 180.0(2) ?
C1_2 C2_2 C3_2 C4_2 . . . . 0.0(4) ?
Br1_2 C2_2 C3_2 C4_2 . . . . -179.6(2) ?
C1_2 C2_2 C3_2 C6_2 . . . . 179.5(3) ?
Br1_2 C2_2 C3_2 C6_2 . . . . -0.1(5) ?
C1_2 N1_2 C4_2 C3_2 . . . . 0.5(4) ?
C1_2 N1_2 C4_2 C5_2 . . . . 177.7(3) ?
C2_2 C3_2 C4_2 N1_2 . . . . -0.3(4) ?
C6_2 C3_2 C4_2 N1_2 . . . . -179.8(3) ?
C2_2 C3_2 C4_2 C5_2 . . . . -177.2(3) ?
C6_2 C3_2 C4_2 C5_2 . . . . 3.2(6) ?
N1_2 C4_2 C5_2 O1_2 . . . . -1.2(6) ?
C3_2 C4_2 C5_2 O1_2 . . . . 175.3(3) ?
